data_2107480
loop_
_publ_author_name
'Bichler, Bernhard'
'Holzhacker, Christian'
'Glatz, Mathias'
'St\"oger, Berthold'
'Kirchner, Karl'

_publ_section_title
;
 Twinning of three Fe-PNP pincer complexes interpreted according to
 order--disorder (OD) theory
;
_journal_coeditor_code UM5003
_journal_issue 5
_journal_name_full 'Acta Crystallographica Section B'
_journal_page_first 524
_journal_page_last 534
_journal_paper_doi 10.1107/S2052520615015097
_journal_volume 71
_journal_year 2015
_chemical_formula_sum 'C23 H41 Fe N3 O2 P2'
_chemical_formula_weight 509.4
_chemical_name_systematic ' ?'
_space_group_IT_number 14
_symmetry_cell_setting monoclinic
_symmetry_space_group_name_Hall '-P 2bc'
_symmetry_space_group_name_H-M 'P 1 1 21/b'
_cell_angle_alpha 90
_cell_angle_beta 90
_cell_angle_gamma 90.004(2)
_cell_formula_units_Z 16
_cell_length_a 31.781(3)
_cell_length_b 18.012(5)
_cell_length_c 18.262(3)
_cell_measurement_reflns_used 9703
_cell_measurement_temperature 100
_cell_measurement_theta_max 30.0
_cell_measurement_theta_min 2.4
_cell_volume 10454(4)
_diffrn_ambient_temperature 100
_diffrn_measured_fraction_theta_full 0.99
_diffrn_measured_fraction_theta_max 0.99
_diffrn_measurement_device 'four-circle diffractometer'
_diffrn_measurement_device_type 'Bruker KAPPA APEX II CCD'
_diffrn_measurement_method '\w- and \f-scans'
_diffrn_radiation_monochromator graphite
_diffrn_radiation_source 'X-ray tube'
_diffrn_radiation_type 'Mo K\a'
_diffrn_radiation_wavelength 0.71073
_diffrn_reflns_av_R_equivalents 0.0508
_diffrn_reflns_limit_h_max 44
_diffrn_reflns_limit_h_min -44
_diffrn_reflns_limit_k_max 25
_diffrn_reflns_limit_k_min -25
_diffrn_reflns_limit_l_max 25
_diffrn_reflns_limit_l_min -25
_diffrn_reflns_number 450669
_diffrn_reflns_theta_full 30.17
_diffrn_reflns_theta_max 30.17
_diffrn_reflns_theta_min 0.64
_exptl_absorpt_coefficient_mu 0.723
_exptl_absorpt_correction_T_max 0.67
_exptl_absorpt_correction_T_min 0.57
_exptl_absorpt_correction_type multi-scan
_exptl_absorpt_process_details SADABS
_exptl_crystal_colour 'dark red'
_exptl_crystal_density_diffrn 1.2946
_exptl_crystal_description block
_exptl_crystal_F_000 4352
_exptl_crystal_size_max 0.80
_exptl_crystal_size_mid 0.75
_exptl_crystal_size_min 0.55
_refine_diff_density_max 2.07
_refine_diff_density_min -0.87
_refine_ls_extinction_method none
_refine_ls_goodness_of_fit_ref 3.87
_refine_ls_hydrogen_treatment constr
_refine_ls_number_constraints 1017
_refine_ls_number_parameters 815
_refine_ls_number_reflns 30818
_refine_ls_number_restraints 0
_refine_ls_R_factor_all 0.0818
_refine_ls_R_factor_gt 0.0633
_refine_ls_shift/su_max 0.0314
_refine_ls_shift/su_mean 0.0028
_refine_ls_structure_factor_coef F
_refine_ls_weighting_details w=1/(\s^2^(F)+0.0001F^2^)
_refine_ls_weighting_scheme sigma
_refine_ls_wR_factor_gt 0.0784
_refine_ls_wR_factor_ref 0.0792
_reflns_number_gt 25454
_reflns_number_total 30818
_reflns_threshold_expression I>3\s(I)
_cod_data_source_file um5003sup1.cif
_cod_data_source_block Fe_PNP-HEt_CO2
_cod_original_cell_volume 10454(3)
_cod_original_sg_symbol_Hall '-P 2zbc'
_cod_original_formula_sum 'C23 H41 Fe1 N3 O2 P2'
_cod_database_code 2107480

loop_
_space_group_symop_id
_space_group_symop_operation_xyz
1 x,y,z
2 -x,-y+1/2,z+1/2
3 -x,-y,-z
4 x,y+1/2,-z+1/2

loop_
_atom_site_type_symbol
_atom_site_label
_atom_site_fract_x
_atom_site_fract_y
_atom_site_fract_z
_atom_site_U_iso_or_equiv
_atom_site_adp_type
_atom_site_calc_flag
_atom_site_occupancy
Fe Fe1 0.63784(3) 0.67589(5) -0.74296(3) 0.0166(2) Uani d 1
P P1 0.58272(5) 0.60210(10) -0.74442(6) 0.0187(4) Uani d 1
P P2 0.70338(5) 0.71444(10) -0.74529(5) 0.0161(4) Uani d 1
O O1 0.60617(13) 0.7750(3) -0.63415(19) 0.0675(18) Uani d 1
O O2 0.61918(10) 0.7285(2) -0.8828(2) 0.0444(12) Uani d 1
N N2 0.59862(10) 0.53019(19) -0.68778(18) 0.0193(5) Uani d 1
N N1 0.66433(10) 0.58654(18) -0.69107(17) 0.0167(5) Uani d 1
N N3 0.72946(10) 0.64589(18) -0.69873(17) 0.0186(5) Uani d 1
C C1 0.63985(12) 0.5292(2) -0.6663(2) 0.0163(6) Uani d 1
C C2 0.65581(13) 0.4756(2) -0.6200(2) 0.0211(7) Uani d 1
C C3 0.69801(13) 0.4789(2) -0.5984(2) 0.0210(7) Uani d 1
C C4 0.72356(13) 0.5343(2) -0.6244(2) 0.0205(6) Uani d 1
C C5 0.70572(12) 0.5884(2) -0.67018(19) 0.0152(6) Uani d 1
C C6 0.57153(12) 0.4666(2) -0.6708(2) 0.0211(7) Uani d 1
C C7 0.58217(14) 0.3944(2) -0.7130(3) 0.0292(8) Uani d 1
C C8 0.77533(12) 0.6480(2) -0.6861(2) 0.0254(7) Uani d 1
C C9 0.79942(16) 0.5945(3) -0.7362(3) 0.0312(8) Uani d 1
C C10 0.53142(13) 0.6307(3) -0.6226(2) 0.0249(7) Uani d 1
C C11 0.53103(12) 0.6304(2) -0.7043(2) 0.0204(6) Uani d 1
C C12 0.51882(17) 0.7085(3) -0.7372(2) 0.0265(7) Uani d 1
C C13 0.60371(15) 0.5215(3) -0.8653(3) 0.0375(9) Uani d 1
C C14 0.56576(14) 0.5507(3) -0.8252(2) 0.0289(8) Uani d 1
C C15 0.53528(16) 0.6012(3) -0.8770(2) 0.0394(11) Uani d 1
C C16 0.71978(15) 0.7860(3) -0.6111(3) 0.0268(8) Uani d 1
C C17 0.72087(14) 0.7999(2) -0.6949(2) 0.0258(7) Uani d 1
C C18 0.69358(16) 0.8684(3) -0.7161(3) 0.0340(9) Uani d 1
C C19 0.72534(15) 0.6483(3) -0.8757(2) 0.0344(9) Uani d 1
C C20 0.73332(13) 0.7196(2) -0.8314(2) 0.0259(7) Uani d 1
C C21 0.72384(16) 0.7883(3) -0.8780(3) 0.0311(8) Uani d 1
C C22 0.61914(13) 0.7353(3) -0.6708(3) 0.0258(8) Uani d 1
C C23 0.62760(15) 0.7061(3) -0.8289(3) 0.0305(8) Uani d 1
Fe Fe2 0.40299(3) 0.85264(5) -0.75093(3) 0.0130(2) Uani d 1
P P3 0.39556(4) 0.83737(7) -0.63337(7) 0.0159(3) Uani d 1
P P4 0.40285(4) 0.83730(7) -0.86930(7) 0.0156(3) Uani d 1
O O3 0.48504(15) 0.9239(3) -0.74327(15) 0.0298(12) Uani d 1
O O4 0.33607(13) 0.9601(3) -0.75961(17) 0.0255(12) Uani d 1
N N5 0.39999(12) 0.7411(2) -0.62381(19) 0.0124(6) Uani d 1
N N4 0.40365(16) 0.7366(2) -0.75086(13) 0.0082(4) Uani d 1
N N6 0.40653(14) 0.7413(2) -0.87854(19) 0.0161(6) Uani d 1
C C24 0.40474(13) 0.7012(2) -0.6869(2) 0.0108(6) Uani d 1
C C25 0.41223(14) 0.6241(2) -0.6842(3) 0.0162(6) Uani d 1
C C26 0.41671(17) 0.5877(3) -0.75015(18) 0.0168(5) Uani d 1
C C27 0.41598(14) 0.6240(3) -0.8158(3) 0.0164(6) Uani d 1
C C28 0.40856(15) 0.7012(3) -0.8146(2) 0.0141(6) Uani d 1
C C29 0.39823(15) 0.7041(2) -0.5522(2) 0.0222(9) Uani d 1
C C30 0.35750(15) 0.6619(3) -0.5399(2) 0.0291(10) Uani d 1
C C31 0.41028(17) 0.7031(3) -0.9497(2) 0.0254(8) Uani d 1
C C32 0.37076(18) 0.6578(3) -0.9697(3) 0.0380(10) Uani d 1
C C33 0.47683(15) 0.8340(3) -0.5704(3) 0.0291(10) Uani d 1
C C34 0.43430(13) 0.8738(2) -0.5652(2) 0.0163(8) Uani d 1
C C35 0.44242(18) 0.9588(3) -0.5783(3) 0.0319(10) Uani d 1
C C36 0.30817(13) 0.8176(3) -0.6280(2) 0.0247(9) Uani d 1
C C37 0.34587(15) 0.8557(3) -0.5845(3) 0.0270(9) Uani d 1
C C38 0.33621(16) 0.9339(3) -0.5665(3) 0.0345(10) Uani d 1
C C39 0.48833(15) 0.8318(3) -0.9099(2) 0.0285(10) Uani d 1
C C40 0.44627(16) 0.8714(2) -0.9289(3) 0.0249(9) Uani d 1
C C41 0.45098(16) 0.9563(3) -0.9225(3) 0.0286(10) Uani d 1
C C42 0.31657(16) 0.8236(3) -0.8940(3) 0.0310(10) Uani d 1
C C43 0.35658(13) 0.8646(3) -0.9237(2) 0.0208(9) Uani d 1
C C44 0.3574(2) 0.8641(4) -1.0053(3) 0.0304(15) Uani d 0.612(8)
C C45 0.45452(18) 0.8911(3) -0.74581(17) 0.0152(5) Uani d 1
C C46 0.36151(18) 0.9139(3) -0.75581(17) 0.0167(5) Uani d 1
Fe Fe1' 0.13653(2) 0.57466(5) -0.75718(3) 0.01143(18) Uani d 1
P P1' 0.08235(4) 0.64890(9) -0.75710(5) 0.0123(3) Uani d 1
P P2' 0.20182(5) 0.53597(9) -0.75088(5) 0.0127(4) Uani d 1
O O1' 0.10547(9) 0.46876(16) -0.86357(15) 0.0220(8) Uani d 1
O O2' 0.11817(8) 0.53077(15) -0.61313(15) 0.0196(8) Uani d 1
N N2' 0.09887(10) 0.72002(19) -0.81423(18) 0.0193(5) Uani d 1
N N1' 0.16418(10) 0.66213(18) -0.81046(17) 0.0167(5) Uani d 1
N N3' 0.22884(10) 0.60492(18) -0.79744(18) 0.0186(5) Uani d 1
C C1' 0.14000(12) 0.7184(2) -0.8381(2) 0.0163(6) Uani d 1
C C2' 0.15625(13) 0.7705(2) -0.8871(2) 0.0211(7) Uani d 1
C C3' 0.19822(13) 0.7675(2) -0.9056(2) 0.0210(7) Uani d 1
C C4' 0.22399(13) 0.7131(2) -0.8764(2) 0.0205(6) Uani d 1
C C5' 0.20593(12) 0.6612(2) -0.82771(19) 0.0152(6) Uani d 1
C C6' 0.07181(12) 0.7826(2) -0.8345(2) 0.0211(7) Uani d 1
C C7' 0.08288(13) 0.8560(2) -0.7978(3) 0.0292(8) Uani d 1
C C8' 0.27467(12) 0.6007(2) -0.8101(2) 0.0254(7) Uani d 1
C C9' 0.29949(16) 0.6582(3) -0.7651(3) 0.0312(8) Uani d 1
C C10' 0.03011(13) 0.6135(2) -0.8777(2) 0.0249(7) Uani d 1
C C11' 0.03056(12) 0.6184(2) -0.7934(2) 0.0204(6) Uani d 1
C C12' 0.01946(17) 0.5437(3) -0.7608(2) 0.0265(7) Uani d 1
C C13' 0.10590(15) 0.7340(3) -0.6362(3) 0.0375(9) Uani d 1
C C14' 0.06623(14) 0.7041(3) -0.6754(2) 0.0289(8) Uani d 1
C C15' 0.03704(16) 0.6649(3) -0.6244(2) 0.0394(11) Uani d 1
C C16' 0.21907(16) 0.4603(3) -0.8797(3) 0.0268(8) Uani d 1
C C17' 0.22045(14) 0.4505(2) -0.7975(2) 0.0258(7) Uani d 1
C C18' 0.19452(17) 0.3820(3) -0.7765(3) 0.0340(9) Uani d 1
C C19' 0.22406(15) 0.6074(3) -0.6203(2) 0.0344(9) Uani d 1
C C20' 0.23238(13) 0.5366(2) -0.6634(2) 0.0259(7) Uani d 1
C C21' 0.22305(17) 0.4663(3) -0.6168(3) 0.0311(8) Uani d 1
C C22' 0.11822(13) 0.5105(2) -0.8283(3) 0.0258(8) Uani d 1
C C23' 0.12654(14) 0.5510(3) -0.6684(3) 0.0305(8) Uani d 1
Fe Fe2' 0.09628(3) 0.60400(5) -0.24902(2) 0.00633(17) Uani d 1
P P3' 0.09671(4) 0.59188(6) -0.36724(5) 0.0087(3) Uani d 1
P P4' 0.10368(4) 0.58667(6) -0.13199(6) 0.0134(3) Uani d 1
O O3' 0.01502(11) 0.6781(3) -0.23942(16) 0.0221(10) Uani d 1
O O4' 0.16590(14) 0.7088(3) -0.25106(13) 0.0234(11) Uani d 1
N N5' 0.09182(12) 0.49841(19) -0.37741(18) 0.0124(6) Uani d 1
N N4' 0.09431(16) 0.4947(2) -0.25061(13) 0.0082(4) Uani d 1
N N6' 0.09893(14) 0.4933(2) -0.12345(19) 0.0161(6) Uani d 1
C C24' 0.08932(13) 0.4544(2) -0.3153(2) 0.0108(6) Uani d 1
C C25' 0.08322(14) 0.3787(2) -0.3184(3) 0.0162(6) Uani d 1
C C26' 0.08110(17) 0.3383(3) -0.25317(18) 0.0168(5) Uani d 1
C C27' 0.08748(14) 0.3756(2) -0.1878(3) 0.0164(6) Uani d 1
C C28' 0.09343(14) 0.4516(3) -0.1877(2) 0.0141(6) Uani d 1
C C29' 0.08868(15) 0.4621(2) -0.4498(2) 0.0222(9) Uani d 1
C C30' 0.12700(15) 0.4185(3) -0.4739(2) 0.0291(10) Uani d 1
C C31' 0.09773(17) 0.4530(3) -0.0531(2) 0.0254(8) Uani d 1
C C32' 0.13649(18) 0.4068(3) -0.0341(3) 0.0380(10) Uani d 1
C C33' 0.01306(15) 0.5867(3) -0.4144(3) 0.0291(10) Uani d 1
C C34' 0.05336(13) 0.6279(2) -0.4252(2) 0.0163(8) Uani d 1
C C35' 0.04671(17) 0.7120(3) -0.4148(2) 0.0319(10) Uani d 1
C C36' 0.18214(13) 0.5746(3) -0.3898(3) 0.0247(9) Uani d 1
C C37' 0.14507(15) 0.6101(3) -0.4228(3) 0.0270(9) Uani d 1
C C38' 0.15293(16) 0.6940(3) -0.4384(3) 0.0345(10) Uani d 1
C C39' 0.02239(16) 0.5884(3) -0.0732(3) 0.0285(10) Uani d 1
C C40' 0.06487(16) 0.6226(3) -0.0651(2) 0.0249(9) Uani d 1
C C41' 0.06432(15) 0.7067(2) -0.0675(2) 0.0286(10) Uani d 1
C C42' 0.18945(16) 0.5667(3) -0.1292(2) 0.0310(10) Uani d 1
C C43' 0.15586(13) 0.6072(3) -0.0901(2) 0.0208(9) Uani d 1
C C44' 0.16071(19) 0.6059(3) -0.0089(3) 0.0304(15) Uani d 0.747(8)
C C45' 0.04628(18) 0.6444(3) -0.24267(17) 0.0152(5) Uani d 1
C C46' 0.13877(18) 0.6651(3) -0.25066(17) 0.0167(5) Uani d 1
H H21 0.638055 0.436178 -0.602696 0.0253 Uiso d 1
H H31 0.709096 0.442362 -0.565366 0.0252 Uiso d 1
H H41 0.752854 0.536064 -0.611701 0.0247 Uiso d 1
H H61 0.542683 0.47968 -0.679426 0.0253 Uiso d 1
H H62 0.572302 0.456999 -0.619086 0.0253 Uiso d 1
H H71 0.5639 0.355175 -0.696913 0.035 Uiso d 1
H H72 0.578305 0.402412 -0.764516 0.035 Uiso d 1
H H73 0.610882 0.380795 -0.703688 0.035 Uiso d 1
H H81 0.781131 0.636093 -0.635863 0.0305 Uiso d 1
H H82 0.785462 0.697661 -0.69353 0.0305 Uiso d 1
H H91 0.82882 0.595942 -0.724206 0.0374 Uiso d 1
H H92 0.788929 0.545012 -0.729395 0.0374 Uiso d 1
H H93 0.795588 0.60911 -0.786299 0.0374 Uiso d 1
H H101 0.539806 0.582646 -0.605099 0.0299 Uiso d 1
H H102 0.550946 0.667433 -0.605523 0.0299 Uiso d 1
H H103 0.503762 0.64206 -0.604756 0.0299 Uiso d 1
H H111 0.510011 0.594432 -0.71722 0.0245 Uiso d 1
H H121 0.526796 0.710348 -0.787857 0.0318 Uiso d 1
H H122 0.488992 0.715728 -0.73297 0.0318 Uiso d 1
H H123 0.533247 0.746893 -0.710761 0.0318 Uiso d 1
H H131 0.628105 0.526171 -0.834636 0.045 Uiso d 1
H H132 0.599388 0.470248 -0.877409 0.045 Uiso d 1
H H133 0.607825 0.549637 -0.909386 0.045 Uiso d 1
H H141 0.549115 0.508833 -0.810393 0.0346 Uiso d 1
H H151 0.516519 0.629654 -0.846876 0.0472 Uiso d 1
H H152 0.552162 0.634204 -0.906048 0.0472 Uiso d 1
H H153 0.519216 0.569482 -0.908722 0.0472 Uiso d 1
H H161 0.738395 0.745783 -0.599059 0.0322 Uiso d 1
H H162 0.728617 0.830025 -0.585805 0.0322 Uiso d 1
H H163 0.691646 0.773419 -0.596427 0.0322 Uiso d 1
H H171 0.749319 0.81079 -0.708994 0.0309 Uiso d 1
H H181 0.692254 0.872539 -0.768472 0.0408 Uiso d 1
H H182 0.665683 0.862325 -0.696853 0.0408 Uiso d 1
H H183 0.705965 0.912557 -0.696071 0.0408 Uiso d 1
H H191 0.718336 0.608532 -0.842904 0.0413 Uiso d 1
H H192 0.702464 0.656326 -0.909114 0.0413 Uiso d 1
H H193 0.750229 0.635593 -0.902706 0.0413 Uiso d 1
H H201 0.762467 0.724117 -0.81838 0.031 Uiso d 1
H H211 0.727131 0.832118 -0.848608 0.0374 Uiso d 1
H H212 0.742974 0.790184 -0.918594 0.0374 Uiso d 1
H H213 0.69548 0.785617 -0.895851 0.0374 Uiso d 1
H H251 0.414119 0.598109 -0.638439 0.0194 Uiso d 1
H H261 0.420496 0.534835 -0.749921 0.0201 Uiso d 1
H H271 0.420349 0.597989 -0.861057 0.0197 Uiso d 1
H H291 0.421609 0.670654 -0.54752 0.0266 Uiso d 1
H H292 0.401799 0.740234 -0.514041 0.0266 Uiso d 1
H H301 0.359826 0.632483 -0.49623 0.035 Uiso d 1
H H302 0.334719 0.69648 -0.534642 0.035 Uiso d 1
H H303 0.352201 0.630045 -0.581007 0.035 Uiso d 1
H H311 0.434334 0.670836 -0.948893 0.0305 Uiso d 1
H H313 0.415799 0.738837 -0.987447 0.0305 Uiso d 1
H H321 0.377847 0.621532 -1.00618 0.0456 Uiso d 1
H H322 0.360258 0.633245 -0.926816 0.0456 Uiso d 1
H H323 0.349546 0.690567 -0.988662 0.0456 Uiso d 1
H H331 0.474502 0.785354 -0.549332 0.0349 Uiso d 1
H H332 0.484915 0.82976 -0.620903 0.0349 Uiso d 1
H H333 0.497723 0.861978 -0.544336 0.0349 Uiso d 1
H H341 0.422306 0.865219 -0.517658 0.0196 Uiso d 1
H H351 0.417042 0.986086 -0.568871 0.0383 Uiso d 1
H H352 0.46422 0.975717 -0.545989 0.0383 Uiso d 1
H H353 0.450948 0.966575 -0.628173 0.0383 Uiso d 1
H H361 0.31425 0.765869 -0.635028 0.0297 Uiso d 1
H H362 0.28263 0.822658 -0.600339 0.0297 Uiso d 1
H H363 0.304895 0.84126 -0.67471 0.0297 Uiso d 1
H H371 0.349594 0.833897 -0.536967 0.0324 Uiso d 1
H H381 0.352804 0.949214 -0.525256 0.0414 Uiso d 1
H H382 0.342665 0.96484 -0.607839 0.0414 Uiso d 1
H H383 0.30688 0.938527 -0.554762 0.0414 Uiso d 1
H H391 0.491507 0.829288 -0.857689 0.0342 Uiso d 1
H H392 0.488048 0.782428 -0.929777 0.0342 Uiso d 1
H H393 0.511393 0.859099 -0.930537 0.0342 Uiso d 1
H H401 0.439265 0.859861 -0.978729 0.0299 Uiso d 1
H H411 0.424149 0.97943 -0.930389 0.0343 Uiso d 1
H H412 0.461107 0.968725 -0.874527 0.0343 Uiso d 1
H H413 0.470613 0.973583 -0.958624 0.0343 Uiso d 1
H H421 0.311269 0.838805 -0.8445 0.0372 Uiso d 1
H H422 0.292757 0.835893 -0.924016 0.0372 Uiso d 1
H H423 0.321159 0.770923 -0.895392 0.0372 Uiso d 1
H H431 0.356378 0.917288 -0.915711 0.025 Uiso d 0.612(8)
H H441 0.332932 0.889064 -1.023725 0.0364 Uiso d 0.612(8)
H H442 0.382251 0.889208 -1.022176 0.0364 Uiso d 0.612(8)
H H443 0.357655 0.813762 -1.022505 0.0364 Uiso d 0.612(8)
H H21' 0.138358 0.807989 -0.90778 0.0253 Uiso d 1
H H31' 0.209683 0.803339 -0.939002 0.0252 Uiso d 1
H H41' 0.253296 0.710662 -0.888937 0.0247 Uiso d 1
H H61' 0.043015 0.77034 -0.824264 0.0253 Uiso d 1
H H62' 0.072196 0.788776 -0.886752 0.0253 Uiso d 1
H H71' 0.070827 0.896201 -0.825229 0.035 Uiso d 1
H H72' 0.071874 0.856458 -0.748881 0.035 Uiso d 1
H H73' 0.112906 0.861566 -0.79626 0.035 Uiso d 1
H H81' 0.280411 0.607746 -0.861271 0.0305 Uiso d 1
H H82' 0.284483 0.551674 -0.798492 0.0305 Uiso d 1
H H91' 0.32785 0.660861 -0.782956 0.0374 Uiso d 1
H H92' 0.286349 0.705921 -0.769643 0.0374 Uiso d 1
H H93' 0.299733 0.64351 -0.714532 0.0374 Uiso d 1
H H101' 0.034446 0.662005 -0.898028 0.0299 Uiso d 1
H H102' 0.052173 0.580904 -0.893709 0.0299 Uiso d 1
H H103' 0.003447 0.594442 -0.893702 0.0299 Uiso d 1
H H111' 0.010052 0.654955 -0.779652 0.0245 Uiso d 1
H H121' 0.027681 0.542654 -0.710228 0.0318 Uiso d 1
H H122' -0.010341 0.535882 -0.764508 0.0318 Uiso d 1
H H123' 0.033996 0.505284 -0.786972 0.0318 Uiso d 1
H H131' 0.121776 0.764329 -0.6695 0.045 Uiso d 1
H H132' 0.097628 0.763228 -0.594655 0.045 Uiso d 1
H H133' 0.12293 0.693135 -0.620162 0.045 Uiso d 1
H H141' 0.049726 0.745029 -0.693006 0.0346 Uiso d 1
H H151' 0.0093 0.663878 -0.645198 0.0472 Uiso d 1
H H152' 0.046728 0.615031 -0.616829 0.0472 Uiso d 1
H H153' 0.036303 0.690644 -0.578385 0.0472 Uiso d 1
H H161' 0.237747 0.499719 -0.893678 0.0322 Uiso d 1
H H162' 0.22767 0.415048 -0.903036 0.0322 Uiso d 1
H H163' 0.190909 0.472425 -0.89447 0.0322 Uiso d 1
H H171' 0.248892 0.442435 -0.781678 0.0309 Uiso d 1
H H181' 0.192356 0.379029 -0.724195 0.0408 Uiso d 1
H H182' 0.166884 0.386006 -0.797384 0.0408 Uiso d 1
H H183' 0.208077 0.338197 -0.794894 0.0408 Uiso d 1
H H191' 0.232235 0.64959 -0.649142 0.0413 Uiso d 1
H H192' 0.194627 0.610716 -0.608944 0.0413 Uiso d 1
H H193' 0.240056 0.606615 -0.575745 0.0413 Uiso d 1
H H201' 0.26177 0.535534 -0.675477 0.031 Uiso d 1
H H211' 0.234931 0.423546 -0.640323 0.0374 Uiso d 1
H H212' 0.235267 0.472012 -0.569023 0.0374 Uiso d 1
H H213' 0.193168 0.460016 -0.612168 0.0374 Uiso d 1
H H251' 0.08046 0.354001 -0.36472 0.0194 Uiso d 1
H H261' 0.075376 0.285928 -0.253662 0.0201 Uiso d 1
H H271' 0.087755 0.348648 -0.142449 0.0197 Uiso d 1
H H291' 0.081923 0.498564 -0.486306 0.0266 Uiso d 1
H H292' 0.064391 0.430424 -0.450762 0.0266 Uiso d 1
H H301' 0.122954 0.401032 -0.52301 0.035 Uiso d 1
H H302' 0.151376 0.449952 -0.472072 0.035 Uiso d 1
H H303' 0.130982 0.37692 -0.441719 0.035 Uiso d 1
H H311' 0.07315 0.422035 -0.051455 0.0305 Uiso d 1
H H313' 0.092098 0.487316 -0.014101 0.0305 Uiso d 1
H H321' 0.134881 0.391175 0.016087 0.0456 Uiso d 1
H H322' 0.137613 0.363929 -0.065302 0.0456 Uiso d 1
H H323' 0.161363 0.436176 -0.041144 0.0456 Uiso d 1
H H331' 0.018414 0.534243 -0.41586 0.0349 Uiso d 1
H H332' 0.001197 0.599604 -0.367744 0.0349 Uiso d 1
H H333' -0.006344 0.599669 -0.452577 0.0349 Uiso d 1
H H341' 0.062065 0.619654 -0.474874 0.0196 Uiso d 1
H H351' 0.071315 0.738218 -0.430983 0.0383 Uiso d 1
H H352' 0.022832 0.727793 -0.443002 0.0383 Uiso d 1
H H353' 0.041825 0.722431 -0.363955 0.0383 Uiso d 1
H H361' 0.17462 0.526208 -0.37214 0.0297 Uiso d 1
H H362' 0.2039 0.570052 -0.426018 0.0297 Uiso d 1
H H363' 0.192112 0.60439 -0.349854 0.0297 Uiso d 1
H H371' 0.140129 0.587779 -0.469743 0.0324 Uiso d 1
H H381' 0.12856 0.714987 -0.461535 0.0414 Uiso d 1
H H382' 0.158263 0.719415 -0.39314 0.0414 Uiso d 1
H H383' 0.176821 0.699261 -0.470151 0.0414 Uiso d 1
H H391' 0.025113 0.535392 -0.075688 0.0342 Uiso d 1
H H392' 0.005263 0.601552 -0.0319 0.0342 Uiso d 1
H H393' 0.009438 0.606311 -0.117305 0.0342 Uiso d 1
H H401' 0.073687 0.607835 -0.016941 0.0299 Uiso d 1
H H411' 0.092624 0.725146 -0.065011 0.0343 Uiso d 1
H H412' 0.051507 0.722882 -0.112382 0.0343 Uiso d 1
H H413' 0.048471 0.725382 -0.026737 0.0343 Uiso d 1
H H421' 0.216403 0.584212 -0.112866 0.0372 Uiso d 1
H H422' 0.18704 0.51456 -0.119106 0.0372 Uiso d 1
H H423' 0.186758 0.575001 -0.180873 0.0372 Uiso d 1
H H431' 0.158546 0.65974 -0.097601 0.025 Uiso d 0.747(8)
H H441' 0.141347 0.640415 0.012796 0.0364 Uiso d 0.747(8)
H H442' 0.154941 0.556838 0.00905 0.0364 Uiso d 0.747(8)
H H443' 0.188971 0.619631 0.003869 0.0364 Uiso d 0.747(8)
C C44b 0.3495(4) 0.9399(6) -0.9454(6) 0.024(2) Uiso d 0.388(8)
C C44b' 0.1632(6) 0.6897(9) -0.0688(9) 0.024(2) Uiso d 0.253(8)
H H441b 0.369756 0.953834 -0.981781 0.0288 Uiso d 0.388
H H442b 0.321635 0.944528 -0.96529 0.0288 Uiso d 0.388
H H443b 0.352213 0.971802 -0.903533 0.0288 Uiso d 0.388
H H441b' 0.178259 0.714335 -0.107357 0.0288 Uiso d 0.2528
H H442b' 0.136561 0.713688 -0.061503 0.0288 Uiso d 0.2528
H H443b' 0.179312 0.691995 -0.024411 0.0288 Uiso d 0.2528
H H431b 0.364346 0.847862 -0.971747 0.025 Uiso d 0.388
H H431b' 0.156601 0.586934 -0.041542 0.025 Uiso d 0.2528

loop_
_atom_site_aniso_label
_atom_site_aniso_U_11
_atom_site_aniso_U_22
_atom_site_aniso_U_33
_atom_site_aniso_U_12
_atom_site_aniso_U_13
_atom_site_aniso_U_23
_atom_site_aniso_type_symbol
Fe1 0.0110(3) 0.0134(4) 0.0254(3) -0.0025(3) -0.0016(2) 0.0022(2) Fe
P1 0.0166(7) 0.0167(7) 0.0228(6) 0.0010(6) -0.0002(4) 0.0021(4) P
P2 0.0121(7) 0.0174(7) 0.0190(6) 0.0001(6) -0.0021(4) 0.0045(4) P
O1 0.042(2) 0.136(5) 0.0243(18) -0.042(3) 0.0038(17) -0.012(2) O
O2 0.0267(19) 0.055(2) 0.051(2) -0.0186(17) -0.0201(16) 0.0261(19) O
N2 0.0139(9) 0.0169(9) 0.0270(10) -0.0049(7) 0.0019(8) 0.0016(7) N
N1 0.0135(9) 0.0164(9) 0.0203(9) -0.0014(7) 0.0018(7) 0.0020(7) N
N3 0.0115(9) 0.0196(9) 0.0248(10) -0.0019(7) -0.0013(7) 0.0048(8) N
C1 0.0177(11) 0.0131(9) 0.0182(10) 0.0010(8) 0.0014(9) -0.0003(8) C
C2 0.0221(12) 0.0172(11) 0.0239(12) -0.0013(9) 0.0030(9) 0.0072(9) C
C3 0.0245(12) 0.0182(11) 0.0202(11) 0.0049(9) 0.0018(9) 0.0048(9) C
C4 0.0165(11) 0.0214(11) 0.0237(11) 0.0037(9) -0.0018(9) 0.0032(9) C
C5 0.0153(10) 0.0154(10) 0.0148(9) 0.0002(8) 0.0025(8) 0.0022(7) C
C6 0.0179(11) 0.0168(10) 0.0287(12) -0.0030(9) 0.0050(9) 0.0020(9) C
C7 0.0179(12) 0.0183(12) 0.0513(17) -0.0046(9) 0.0065(12) -0.0035(11) C
C8 0.0130(11) 0.0284(13) 0.0348(14) -0.0026(9) -0.0025(10) 0.0094(10) C
C9 0.0140(11) 0.0330(13) 0.0466(17) 0.0077(9) 0.0031(11) 0.0109(11) C
C10 0.0216(12) 0.0291(13) 0.0241(12) 0.0029(10) 0.0036(10) -0.0003(10) C
C11 0.0189(12) 0.0238(11) 0.0185(10) 0.0032(9) 0.0020(9) 0.0020(9) C
C12 0.0169(11) 0.0235(11) 0.0391(15) 0.0052(9) -0.0035(10) 0.0044(10) C
C13 0.0371(16) 0.0417(17) 0.0336(15) -0.0066(13) 0.0100(12) -0.0172(13) C
C14 0.0264(14) 0.0392(15) 0.0210(12) -0.0056(11) 0.0044(10) -0.0084(10) C
C15 0.0343(16) 0.072(3) 0.0116(11) -0.0115(16) -0.0019(11) -0.0025(13) C
C16 0.0264(14) 0.0267(14) 0.0274(14) -0.0042(11) -0.0052(11) -0.0055(11) C
C17 0.0224(13) 0.0175(11) 0.0374(14) -0.0039(9) -0.0027(11) 0.0012(10) C
C18 0.0284(14) 0.0186(12) 0.0551(17) -0.0006(10) -0.0012(13) 0.0034(12) C
C19 0.0296(15) 0.0445(17) 0.0292(14) -0.0004(13) 0.0075(12) -0.0028(12) C
C20 0.0236(13) 0.0312(14) 0.0227(12) -0.0032(10) 0.0015(10) 0.0053(10) C
C21 0.0264(14) 0.0359(16) 0.0311(14) -0.0049(12) 0.0009(11) 0.0162(12) C
C22 0.0103(11) 0.0201(12) 0.0469(16) -0.0069(9) -0.0116(11) 0.0089(11) C
C23 0.0233(14) 0.0305(14) 0.0378(15) -0.0117(11) -0.0033(11) 0.0032(12) C
Fe2 0.0161(4) 0.0049(3) 0.0181(4) 0.0030(4) 0.00081(19) 0.00054(17) Fe
P3 0.0181(6) 0.0103(5) 0.0193(5) 0.0036(4) -0.0001(4) 0.0016(4) P
P4 0.0182(6) 0.0102(5) 0.0183(5) 0.0009(4) 0.0007(4) 0.0000(4) P
O3 0.040(2) 0.026(2) 0.0232(16) -0.0103(19) -0.0004(13) 0.0030(13) O
O4 0.0194(19) 0.030(2) 0.0273(17) 0.0124(18) 0.0059(12) 0.0081(14) O
N5 0.0181(13) 0.0073(9) 0.0119(8) 0.0002(9) 0.0026(8) 0.0031(7) N
N4 0.0089(8) 0.0031(8) 0.0127(7) -0.0023(6) 0.0007(7) -0.0009(6) N
N6 0.0259(12) 0.0099(8) 0.0126(8) 0.0032(8) -0.0025(8) -0.0011(7) N
C24 0.0071(11) 0.0111(10) 0.0143(9) 0.0004(8) 0.0020(8) 0.0038(7) C
C25 0.0199(13) 0.0078(10) 0.0210(11) 0.0013(9) 0.0023(9) 0.0060(8) C
C26 0.0175(10) 0.0064(7) 0.0264(10) 0.0015(7) -0.0001(10) 0.0001(10) C
C27 0.0197(12) 0.0103(10) 0.0193(11) 0.0017(9) -0.0008(9) -0.0039(8) C
C28 0.0147(11) 0.0100(10) 0.0175(10) 0.0004(8) -0.0011(8) -0.0008(8) C
C29 0.038(2) 0.0150(12) 0.0139(10) 0.0015(14) 0.0055(13) 0.0064(9) C
C30 0.040(2) 0.0235(14) 0.0242(15) -0.0027(15) 0.0090(14) 0.0087(11) C
C31 0.045(2) 0.0163(12) 0.0155(11) 0.0043(12) -0.0007(12) -0.0047(9) C
C32 0.064(2) 0.0214(13) 0.0282(14) -0.0023(14) -0.0192(15) -0.0088(10) C
C33 0.0282(19) 0.0273(15) 0.0316(18) -0.0010(14) -0.0147(14) 0.0045(13) C
C34 0.0250(18) 0.0154(12) 0.0084(11) -0.0020(12) -0.0020(11) 0.0019(9) C
C35 0.054(2) 0.0188(13) 0.0230(14) -0.0039(14) -0.0142(14) -0.0028(10) C
C36 0.0114(15) 0.0268(15) 0.0359(18) -0.0023(13) 0.0062(13) 0.0016(14) C
C37 0.0355(19) 0.0239(13) 0.0216(13) 0.0109(14) 0.0138(13) 0.0011(10) C
C38 0.041(2) 0.0306(16) 0.0317(15) 0.0152(15) 0.0072(14) -0.0059(12) C
C39 0.032(2) 0.0274(16) 0.0257(17) 0.0001(15) 0.0116(14) -0.0029(13) C
C40 0.040(2) 0.0159(12) 0.0185(12) -0.0019(13) 0.0092(13) -0.0006(10) C
C41 0.048(2) 0.0168(12) 0.0207(14) -0.0049(15) 0.0073(14) 0.0038(11) C
C42 0.0286(17) 0.0313(17) 0.033(2) 0.0049(14) -0.0173(15) -0.0046(16) C
C43 0.0226(18) 0.0205(14) 0.0193(14) -0.0014(13) -0.0058(12) 0.0076(11) C
C44 0.047(3) 0.025(2) 0.019(2) 0.009(2) -0.019(2) -0.0012(16) C
C45 0.0235(10) 0.0112(9) 0.0108(9) 0.0027(7) -0.0023(11) 0.0025(11) C
C46 0.0178(10) 0.0155(9) 0.0167(9) -0.0009(7) -0.0008(12) -0.0014(9) C
Fe1' 0.0084(3) 0.0119(3) 0.0141(3) 0.0023(3) -0.0028(2) 0.0003(2) Fe
P1' 0.0129(6) 0.0132(6) 0.0107(5) -0.0013(5) -0.0027(3) 0.0003(4) P
P2' 0.0118(6) 0.0090(6) 0.0172(6) 0.0009(6) 0.0013(3) 0.0033(3) P
O1' 0.0194(15) 0.0184(14) 0.0281(15) 0.0010(11) 0.0048(12) 0.0026(12) O
O2' 0.0159(14) 0.0137(13) 0.0292(15) 0.0001(11) 0.0024(11) 0.0078(11) O
N2' 0.0139(9) 0.0169(9) 0.0270(10) 0.0049(7) -0.0019(8) 0.0016(7) N
N1' 0.0135(9) 0.0164(9) 0.0203(9) 0.0014(7) -0.0018(7) 0.0020(7) N
N3' 0.0115(9) 0.0196(9) 0.0248(10) 0.0019(7) 0.0013(7) 0.0048(8) N
C1' 0.0177(11) 0.0131(9) 0.0182(10) -0.0010(8) -0.0014(9) -0.0003(8) C
C2' 0.0221(12) 0.0172(11) 0.0239(12) 0.0013(9) -0.0030(9) 0.0072(9) C
C3' 0.0245(12) 0.0182(11) 0.0202(11) -0.0049(9) -0.0018(9) 0.0048(9) C
C4' 0.0165(11) 0.0214(11) 0.0237(11) -0.0037(9) 0.0018(9) 0.0032(9) C
C5' 0.0153(10) 0.0154(10) 0.0148(9) -0.0002(8) -0.0025(8) 0.0022(7) C
C6' 0.0179(11) 0.0168(10) 0.0287(12) 0.0030(9) -0.0050(9) 0.0020(9) C
C7' 0.0179(12) 0.0183(12) 0.0513(17) 0.0046(9) -0.0065(12) -0.0035(11) C
C8' 0.0130(11) 0.0284(13) 0.0348(14) 0.0026(9) 0.0025(10) 0.0094(10) C
C9' 0.0140(11) 0.0330(13) 0.0466(17) -0.0077(9) -0.0031(11) 0.0109(11) C
C10' 0.0216(12) 0.0291(13) 0.0241(12) -0.0029(10) -0.0036(10) -0.0003(10) C
C11' 0.0189(12) 0.0238(11) 0.0185(10) -0.0032(9) -0.0020(9) 0.0020(9) C
C12' 0.0169(11) 0.0235(11) 0.0391(15) -0.0052(9) 0.0035(10) 0.0044(10) C
C13' 0.0371(16) 0.0417(17) 0.0336(15) 0.0066(13) -0.0100(12) -0.0172(13) C
C14' 0.0264(14) 0.0392(15) 0.0210(12) 0.0056(11) -0.0044(10) -0.0084(10) C
C15' 0.0343(16) 0.072(3) 0.0116(11) 0.0115(16) 0.0019(11) -0.0025(13) C
C16' 0.0264(14) 0.0267(14) 0.0274(14) 0.0042(11) 0.0052(11) -0.0055(11) C
C17' 0.0224(13) 0.0175(11) 0.0374(14) 0.0039(9) 0.0027(11) 0.0012(10) C
C18' 0.0284(14) 0.0186(12) 0.0551(17) 0.0006(10) 0.0012(13) 0.0034(12) C
C19' 0.0296(15) 0.0445(17) 0.0292(14) 0.0004(13) -0.0075(12) -0.0028(12) C
C20' 0.0236(13) 0.0312(14) 0.0227(12) 0.0032(10) -0.0015(10) 0.0053(10) C
C21' 0.0264(14) 0.0359(16) 0.0311(14) 0.0049(12) -0.0009(11) 0.0162(12) C
C22' 0.0103(11) 0.0201(12) 0.0469(16) 0.0069(9) 0.0116(11) 0.0089(11) C
C23' 0.0233(14) 0.0305(14) 0.0378(15) 0.0117(11) 0.0033(11) 0.0032(12) C
Fe2' 0.0058(3) 0.0099(3) 0.0032(3) 0.0007(3) -0.00049(15) -0.00064(15) Fe
P3' 0.0131(5) 0.0080(5) 0.0050(4) -0.0007(4) 0.0013(4) -0.0015(3) P
P4' 0.0258(7) 0.0087(5) 0.0056(4) -0.0049(4) -0.0037(4) -0.0005(4) P
O3' 0.0089(16) 0.033(2) 0.0244(15) 0.0029(16) 0.0012(11) -0.0058(14) O
O4' 0.029(2) 0.0124(18) 0.0284(19) -0.0103(17) -0.0045(11) 0.0009(10) O
N5' 0.0181(13) 0.0073(9) 0.0119(8) -0.0002(9) 0.0026(8) -0.0031(7) N
N4' 0.0089(8) 0.0031(8) 0.0127(7) 0.0023(6) 0.0007(7) 0.0009(6) N
N6' 0.0259(12) 0.0099(8) 0.0126(8) -0.0032(8) -0.0025(8) 0.0011(7) N
C24' 0.0071(11) 0.0111(10) 0.0143(9) -0.0004(8) 0.0020(8) -0.0038(7) C
C25' 0.0199(13) 0.0078(10) 0.0210(11) -0.0013(9) 0.0023(9) -0.0060(8) C
C26' 0.0175(10) 0.0064(7) 0.0264(10) -0.0015(7) -0.0001(10) -0.0001(10) C
C27' 0.0197(12) 0.0103(10) 0.0193(11) -0.0017(9) -0.0008(9) 0.0039(8) C
C28' 0.0147(11) 0.0100(10) 0.0175(10) -0.0004(8) -0.0011(8) 0.0008(8) C
C29' 0.038(2) 0.0150(12) 0.0139(10) -0.0015(14) 0.0055(13) -0.0064(9) C
C30' 0.040(2) 0.0235(14) 0.0242(15) 0.0027(15) 0.0090(14) -0.0087(11) C
C31' 0.045(2) 0.0163(12) 0.0155(11) -0.0043(12) -0.0007(12) 0.0047(9) C
C32' 0.064(2) 0.0214(13) 0.0282(14) 0.0023(14) -0.0192(15) 0.0088(10) C
C33' 0.0282(19) 0.0273(15) 0.0316(18) 0.0010(14) -0.0147(14) -0.0045(13) C
C34' 0.0250(18) 0.0154(12) 0.0084(11) 0.0020(12) -0.0020(11) -0.0019(9) C
C35' 0.054(2) 0.0188(13) 0.0230(14) 0.0039(14) -0.0142(14) 0.0028(10) C
C36' 0.0114(15) 0.0268(15) 0.0359(18) 0.0023(13) 0.0062(13) -0.0016(14) C
C37' 0.0355(19) 0.0239(13) 0.0216(13) -0.0109(14) 0.0138(13) -0.0011(10) C
C38' 0.041(2) 0.0306(16) 0.0317(15) -0.0152(15) 0.0072(14) 0.0059(12) C
C39' 0.032(2) 0.0274(16) 0.0257(17) -0.0001(15) 0.0116(14) 0.0029(13) C
C40' 0.040(2) 0.0159(12) 0.0185(12) 0.0019(13) 0.0092(13) 0.0006(10) C
C41' 0.048(2) 0.0168(12) 0.0207(14) 0.0049(15) 0.0073(14) -0.0038(11) C
C42' 0.0286(17) 0.0313(17) 0.033(2) -0.0049(14) -0.0173(15) 0.0046(16) C
C43' 0.0226(18) 0.0205(14) 0.0193(14) 0.0014(13) -0.0058(12) -0.0076(11) C
C44' 0.047(3) 0.025(2) 0.019(2) -0.009(2) -0.019(2) 0.0012(16) C
C45' 0.0235(10) 0.0112(9) 0.0108(9) -0.0027(7) -0.0023(11) -0.0025(11) C
C46' 0.0178(10) 0.0155(9) 0.0167(9) 0.0009(7) -0.0008(12) 0.0014(9) C

loop_
_atom_type_symbol
_atom_type_scat_dispersion_real
_atom_type_scat_dispersion_imag
_atom_type_scat_source
C 0.0033 0.0016 'International Tables Vol C tables 4.2.6.8 and 6.1.1.1'
H 0.0000 0.0000 'International Tables Vol C tables 4.2.6.8 and 6.1.1.1'
Fe 0.3463 0.8444 'International Tables Vol C tables 4.2.6.8 and 6.1.1.1'
N 0.0061 0.0033 'International Tables Vol C tables 4.2.6.8 and 6.1.1.1'
O 0.0106 0.0060 'International Tables Vol C tables 4.2.6.8 and 6.1.1.1'
P 0.1023 0.0942 'International Tables Vol C tables 4.2.6.8 and 6.1.1.1'

loop_
_geom_angle_atom_site_label_1
_geom_angle_atom_site_label_2
_geom_angle_atom_site_label_3
_geom_angle
P1 Fe1 P2 161.16(8)
P1 Fe1 N1 81.85(10)
P1 Fe1 C22 96.03(15)
P1 Fe1 C23 91.71(17)
P2 Fe1 N1 82.38(10)
P2 Fe1 C22 98.03(15)
P2 Fe1 C23 93.59(16)
N1 Fe1 C22 105.31(18)
N1 Fe1 C23 139.51(19)
C22 Fe1 C23 115.1(2)
Fe1 P1 N2 102.25(13)
Fe1 P1 C11 122.03(16)
Fe1 P1 C14 123.51(15)
N2 P1 C11 103.06(17)
N2 P1 C14 100.9(2)
C11 P1 C14 101.3(2)
Fe1 P2 N3 102.79(13)
Fe1 P2 C17 122.04(15)
Fe1 P2 C20 121.52(14)
N3 P2 C17 101.82(18)
N3 P2 C20 102.15(19)
C17 P2 C20 103.0(2)
P1 N2 C1 117.4(3)
P1 N2 C6 122.6(3)
C1 N2 C6 119.4(3)
Fe1 N1 C1 120.8(2)
Fe1 N1 C5 120.3(2)
C1 N1 C5 118.2(3)
P2 N3 C5 117.5(3)
P2 N3 C8 122.5(3)
C5 N3 C8 120.0(3)
N2 C1 N1 116.1(3)
N2 C1 C2 122.5(4)
N1 C1 C2 121.4(3)
C1 C2 C3 119.7(4)
C1 C2 H21 120.17
C3 C2 H21 120.17
C2 C3 C4 120.1(4)
C2 C3 H31 119.96
C4 C3 H31 119.97
C3 C4 C5 118.2(4)
C3 C4 H41 120.9
C5 C4 H41 120.91
N1 C5 N3 116.0(3)
N1 C5 C4 122.4(3)
N3 C5 C4 121.6(3)
N2 C6 C7 115.0(3)
N2 C6 H61 109.47
N2 C6 H62 109.47
C7 C6 H61 109.47
C7 C6 H62 109.47
H61 C6 H62 103.31
C6 C7 H71 109.47
C6 C7 H72 109.47
C6 C7 H73 109.47
H71 C7 H72 109.47
H71 C7 H73 109.47
H72 C7 H73 109.47
N3 C8 C9 112.5(3)
N3 C8 H81 109.47
N3 C8 H82 109.47
C9 C8 H81 109.47
C9 C8 H82 109.47
H81 C8 H82 106.21
C8 C9 H91 109.47
C8 C9 H92 109.47
C8 C9 H93 109.47
H91 C9 H92 109.47
H91 C9 H93 109.47
H92 C9 H93 109.47
C11 C10 H101 109.47
C11 C10 H102 109.47
C11 C10 H103 109.47
H101 C10 H102 109.47
H101 C10 H103 109.47
H102 C10 H103 109.47
P1 C11 C10 112.7(3)
P1 C11 H111 109.31
C10 C11 H111 104.73
H121 C12 H122 109.47
H121 C12 H123 109.47
H122 C12 H123 109.47
C14 C13 H131 109.47
C14 C13 H132 109.47
C14 C13 H133 109.47
H131 C13 H132 109.47
H131 C13 H133 109.47
H132 C13 H133 109.47
P1 C14 C13 109.5(3)
P1 C14 H141 109.49
C13 C14 H141 107.74
H151 C15 H152 109.47
H151 C15 H153 109.47
H152 C15 H153 109.47
C17 C16 H161 109.47
C17 C16 H162 109.47
C17 C16 H163 109.47
H161 C16 H162 109.47
H161 C16 H163 109.47
H162 C16 H163 109.47
P2 C17 C16 110.1(3)
P2 C17 C18 111.3(3)
P2 C17 H171 108.37
C16 C17 C18 111.2(4)
C16 C17 H171 108.52
C18 C17 H171 107.26
C17 C18 H181 109.47
C17 C18 H182 109.47
C17 C18 H183 109.47
H181 C18 H182 109.47
H181 C18 H183 109.47
H182 C18 H183 109.47
C20 C19 H191 109.47
C20 C19 H192 109.47
C20 C19 H193 109.47
H191 C19 H192 109.47
H191 C19 H193 109.47
H192 C19 H193 109.47
P2 C20 C19 108.8(3)
P2 C20 C21 114.4(3)
P2 C20 H201 106.91
C19 C20 C21 110.5(4)
C19 C20 H201 111.11
C21 C20 H201 105.03
C20 C21 H211 109.47
C20 C21 H212 109.47
C20 C21 H213 109.47
H211 C21 H212 109.47
H211 C21 H213 109.47
H212 C21 H213 109.47
Fe1 C22 O1 171.9(5)
Fe1 C23 O2 175.7(5)
P3 Fe2 P4 164.12(6)
P3 Fe2 N4 82.77(8)
P3 Fe2 C45 95.57(11)
P3 Fe2 C46 92.80(12)
P4 Fe2 N4 82.75(8)
P4 Fe2 C45 95.92(11)
P4 Fe2 C46 91.63(11)
N4 Fe2 C45 112.3(2)
N4 Fe2 C46 130.4(2)
C45 Fe2 C46 117.3(3)
Fe2 P3 N5 102.42(13)
Fe2 P3 C34 122.76(14)
Fe2 P3 C37 123.20(16)
N5 P3 C34 103.18(18)
N5 P3 C37 101.4(2)
C34 P3 C37 100.3(2)
Fe2 P4 N6 102.82(13)
Fe2 P4 C40 122.44(16)
Fe2 P4 C43 120.19(15)
N6 P4 C40 102.8(2)
N6 P4 C43 105.5(2)
C40 P4 C43 100.8(2)
P3 N5 C24 116.5(3)
P3 N5 C29 122.4(3)
C24 N5 C29 121.1(4)
Fe2 N4 C24 118.6(3)
Fe2 N4 C28 118.5(3)
C24 N4 C28 122.3(4)
P4 N6 C28 116.3(3)
P4 N6 C31 123.7(3)
C28 N6 C31 119.9(4)
N5 C24 N4 119.1(4)
N5 C24 C25 120.5(4)
N4 C24 C25 120.4(4)
C24 C25 C26 117.1(4)
C24 C25 H251 121.44
C26 C25 H251 121.44
C25 C26 C27 122.5(5)
C25 C26 H261 118.75
C27 C26 H261 118.75
C26 C27 C28 117.5(4)
C26 C27 H271 121.27
C28 C27 H271 121.27
N4 C28 N6 119.0(4)
N4 C28 C27 120.2(4)
N6 C28 C27 120.9(4)
N5 C29 C30 113.0(4)
N5 C29 H291 109.47
N5 C29 H292 109.47
C30 C29 H291 109.47
C30 C29 H292 109.47
H291 C29 H292 105.67
C29 C30 H301 109.47
C29 C30 H302 109.47
C29 C30 H303 109.47
H301 C30 H302 109.47
H301 C30 H303 109.47
H302 C30 H303 109.47
N6 C31 C32 113.0(4)
N6 C31 H311 109.47
N6 C31 H313 109.47
C32 C31 H311 109.47
C32 C31 H313 109.47
H311 C31 H313 105.73
C31 C32 H321 109.47
C31 C32 H322 109.47
C31 C32 H323 109.47
H321 C32 H322 109.47
H321 C32 H323 109.47
H322 C32 H323 109.47
C34 C33 H331 109.47
C34 C33 H332 109.47
C34 C33 H333 109.47
H331 C33 H332 109.47
H331 C33 H333 109.47
H332 C33 H333 109.47
P3 C34 C33 112.0(3)
P3 C34 C35 110.3(3)
P3 C34 H341 106.51
C33 C34 C35 107.5(4)
C33 C34 H341 109.38
C35 C34 H341 111.09
C34 C35 H351 109.47
C34 C35 H352 109.47
C34 C35 H353 109.47
H351 C35 H352 109.47
H351 C35 H353 109.47
H352 C35 H353 109.47
H361 C36 H362 109.47
H361 C36 H363 109.47
H362 C36 H363 109.47
P3 C37 C38 117.1(4)
P3 C37 H371 105.03
C38 C37 H371 102.34
C37 C38 H381 109.47
C37 C38 H382 109.47
C37 C38 H383 109.47
H381 C38 H382 109.47
H381 C38 H383 109.47
H382 C38 H383 109.47
C40 C39 H391 109.47
C40 C39 H392 109.47
C40 C39 H393 109.47
H391 C39 H392 109.47
H391 C39 H393 109.47
H392 C39 H393 109.47
P4 C40 C39 110.8(3)
P4 C40 C41 110.8(3)
P4 C40 H401 108.1
C39 C40 C41 110.8(4)
C39 C40 H401 108.1
C41 C40 H401 108.06
C40 C41 H411 109.47
C40 C41 H412 109.47
C40 C41 H413 109.47
H411 C41 H412 109.47
H411 C41 H413 109.47
H412 C41 H413 109.47
C43 C42 H421 109.47
C43 C42 H422 109.47
C43 C42 H423 109.47
H421 C42 H422 109.47
H421 C42 H423 109.47
H422 C42 H423 109.47
P4 C43 C42 109.6(3)
P4 C43 C44 121.6(4)
P4 C43 H431 100.81
P4 C43 C44b 121.9(5)
P4 C43 H431b 101.77
C42 C43 C44 110.9(4)
C42 C43 H431 114.06
C42 C43 C44b 114.5(6)
C42 C43 H431b 112.11
C44 C43 H431 99.09
C44 C43 C44b 74.5(5)
C44 C43 H431b 23.04
H431 C43 C44b 26.38
H431 C43 H431b 116.83
C44b C43 H431b 94.93
C43 C44 H441 109.47
C43 C44 H442 109.47
C43 C44 H443 109.47
C43 C44 H431b 31.77
H441 C44 H442 109.47
H441 C44 H443 109.47
H441 C44 H431b 137.99
H442 C44 H443 109.47
H442 C44 H431b 102.47
H443 C44 H431b 83.76
Fe2 C45 O3 171.6(6)
Fe2 C46 O4 174.0(5)
P1' Fe1' P2' 160.50(7)
P1' Fe1' N1' 82.38(10)
P1' Fe1' C22' 97.82(14)
P1' Fe1' C23' 90.34(16)
P2' Fe1' N1' 82.15(10)
P2' Fe1' C22' 97.90(14)
P2' Fe1' C23' 92.68(16)
N1' Fe1' C22' 106.51(17)
N1' Fe1' C23' 136.30(19)
C22' Fe1' C23' 117.2(2)
Fe1' P1' N2' 102.34(12)
Fe1' P1' C11' 121.21(15)
Fe1' P1' C14' 123.00(15)
N2' P1' C11' 105.80(17)
N2' P1' C14' 99.83(19)
C11' P1' C14' 101.52(19)
Fe1' P2' N3' 102.44(13)
Fe1' P2' C17' 122.79(15)
Fe1' P2' C20' 122.31(14)
N3' P2' C17' 102.20(18)
N3' P2' C20' 99.08(18)
C17' P2' C20' 103.4(2)
P1' N2' C1' 117.5(3)
P1' N2' C6' 122.9(3)
C1' N2' C6' 119.5(3)
Fe1' N1' C1' 120.2(2)
Fe1' N1' C5' 121.2(2)
C1' N1' C5' 118.0(3)
P2' N3' C5' 117.8(3)
P2' N3' C8' 121.9(3)
C5' N3' C8' 120.1(3)
N2' C1' N1' 115.6(3)
N2' C1' C2' 122.7(3)
N1' C1' C2' 121.8(3)
C1' C2' C3' 119.3(4)
C1' C2' H21' 120.36
C3' C2' H21' 120.36
C2' C3' C4' 120.5(4)
C2' C3' H31' 119.78
C4' C3' H31' 119.77
C3' C4' C5' 118.1(4)
C3' C4' H41' 120.96
C5' C4' H41' 120.96
N1' C5' N3' 115.8(3)
N1' C5' C4' 122.2(3)
N3' C5' C4' 122.0(3)
N2' C6' C7' 114.9(3)
N2' C6' H61' 109.47
N2' C6' H62' 109.47
C7' C6' H61' 109.47
C7' C6' H62' 109.47
H61' C6' H62' 103.47
C6' C7' H71' 109.47
C6' C7' H72' 109.47
C6' C7' H73' 109.47
H71' C7' H72' 109.47
H71' C7' H73' 109.47
H72' C7' H73' 109.47
N3' C8' C9' 112.7(3)
N3' C8' H81' 109.47
N3' C8' H82' 109.47
C9' C8' H81' 109.47
C9' C8' H82' 109.47
H81' C8' H82' 106
C8' C9' H91' 109.47
C8' C9' H92' 109.47
C8' C9' H93' 109.47
H91' C9' H92' 109.47
H91' C9' H93' 109.47
H92' C9' H93' 109.47
C11' C10' H101' 109.47
C11' C10' H102' 109.47
C11' C10' H103' 109.47
H101' C10' H102' 109.47
H101' C10' H103' 109.47
H102' C10' H103' 109.47
P1' C11' C10' 112.4(3)
P1' C11' C12' 109.2(3)
P1' C11' H111' 107.77
C10' C11' C12' 109.9(3)
C10' C11' H111' 107.11
C12' C11' H111' 110.42
C11' C12' H121' 109.47
C11' C12' H122' 109.47
C11' C12' H123' 109.47
H121' C12' H122' 109.47
H121' C12' H123' 109.47
H122' C12' H123' 109.47
C14' C13' H131' 109.47
C14' C13' H132' 109.47
C14' C13' H133' 109.47
H131' C13' H132' 109.47
H131' C13' H133' 109.47
H132' C13' H133' 109.47
P1' C14' C13' 109.4(3)
P1' C14' C15' 114.7(3)
P1' C14' H141' 106.96
C13' C14' C15' 112.5(3)
C13' C14' H141' 109.44
C15' C14' H141' 103.44
C14' C15' H151' 109.47
C14' C15' H152' 109.47
C14' C15' H153' 109.47
H151' C15' H152' 109.47
H151' C15' H153' 109.47
H152' C15' H153' 109.47
C17' C16' H161' 109.47
C17' C16' H162' 109.47
C17' C16' H163' 109.47
H161' C16' H162' 109.47
H161' C16' H163' 109.47
H162' C16' H163' 109.47
P2' C17' C16' 110.4(3)
P2' C17' C18' 112.4(3)
P2' C17' H171' 106.67
C16' C17' C18' 109.1(4)
C16' C17' H171' 110.14
C18' C17' H171' 108.05
C17' C18' H181' 109.47
C17' C18' H182' 109.47
C17' C18' H183' 109.47
H181' C18' H182' 109.47
H181' C18' H183' 109.47
H182' C18' H183' 109.47
C20' C19' H191' 109.47
C20' C19' H192' 109.47
C20' C19' H193' 109.47
H191' C19' H192' 109.47
H191' C19' H193' 109.47
H192' C19' H193' 109.47
P2' C20' C19' 110.9(3)
P2' C20' C21' 111.3(3)
P2' C20' H201' 107.94
C19' C20' C21' 111.5(4)
C19' C20' H201' 107.75
C21' C20' H201' 107.22
C20' C21' H211' 109.47
C20' C21' H212' 109.47
C20' C21' H213' 109.47
H211' C21' H212' 109.47
H211' C21' H213' 109.47
H212' C21' H213' 109.47
Fe1' C22' O1' 171.8(4)
Fe1' C23' O2' 174.1(4)
P3' Fe2' P4' 164.48(6)
P3' Fe2' N4' 83.40(8)
P3' Fe2' C45' 96.51(11)
P3' Fe2' C46' 92.38(11)
P4' Fe2' N4' 82.78(8)
P4' Fe2' C45' 95.32(11)
P4' Fe2' C46' 91.37(11)
N4' Fe2' C45' 112.8(2)
N4' Fe2' C46' 131.0(3)
C45' Fe2' C46' 116.2(3)
Fe2' P3' N5' 101.98(12)
Fe2' P3' C34' 121.86(13)
Fe2' P3' C37' 121.81(16)
N5' P3' C34' 102.49(18)
N5' P3' C37' 100.9(2)
C34' P3' C37' 103.9(2)
Fe2' P4' N6' 102.90(13)
Fe2' P4' C40' 121.78(16)
Fe2' P4' C43' 118.12(14)
N6' P4' C40' 103.1(2)
N6' P4' C43' 103.8(2)
C40' P4' C43' 104.6(2)
P3' N5' C24' 118.8(3)
P3' N5' C29' 122.8(3)
C24' N5' C29' 118.3(3)
Fe2' N4' C24' 122.4(3)
Fe2' N4' C28' 123.2(3)
C24' N4' C28' 114.1(4)
P4' N6' C28' 117.7(3)
P4' N6' C31' 124.7(3)
C28' N6' C31' 117.4(4)
N5' C24' N4' 112.9(4)
N5' C24' C25' 122.7(4)
N4' C24' C25' 124.4(4)
C24' C25' C26' 119.2(4)
C24' C25' H251' 120.41
C26' C25' H251' 120.41
C25' C26' C27' 118.3(5)
C25' C26' H261' 120.84
C27' C26' H261' 120.84
C26' C27' C28' 120.1(4)
C26' C27' H271' 119.93
C28' C27' H271' 119.93
N4' C28' N6' 113.0(4)
N4' C28' C27' 123.8(4)
N6' C28' C27' 123.2(4)
N5' C29' C30' 115.7(4)
N5' C29' H291' 109.47
N5' C29' H292' 109.47
C30' C29' H291' 109.47
C30' C29' H292' 109.47
H291' C29' H292' 102.37
C29' C30' H301' 109.47
C29' C30' H302' 109.47
C29' C30' H303' 109.47
H301' C30' H302' 109.47
H301' C30' H303' 109.47
H302' C30' H303' 109.47
N6' C31' C32' 116.4(4)
N6' C31' H311' 109.47
N6' C31' H313' 109.47
C32' C31' H311' 109.47
C32' C31' H313' 109.47
H311' C31' H313' 101.49
C31' C32' H321' 109.47
C31' C32' H322' 109.47
C31' C32' H323' 109.47
H321' C32' H322' 109.47
H321' C32' H323' 109.47
H322' C32' H323' 109.47
C34' C33' H331' 109.47
C34' C33' H332' 109.47
C34' C33' H333' 109.47
H331' C33' H332' 109.47
H331' C33' H333' 109.47
H332' C33' H333' 109.47
P3' C34' C33' 112.8(3)
P3' C34' C35' 112.1(3)
P3' C34' H341' 105.72
C33' C34' C35' 110.8(4)
C33' C34' H341' 107.15
C35' C34' H341' 107.96
C34' C35' H351' 109.47
C34' C35' H352' 109.47
C34' C35' H353' 109.47
H351' C35' H352' 109.47
H351' C35' H353' 109.47
H352' C35' H353' 109.47
C37' C36' H361' 109.47
C37' C36' H362' 109.47
C37' C36' H363' 109.47
H361' C36' H362' 109.47
H361' C36' H363' 109.47
H362' C36' H363' 109.47
P3' C37' C36' 111.2(3)
P3' C37' C38' 113.6(3)
P3' C37' H371' 106.07
C36' C37' C38' 111.6(4)
C36' C37' H371' 108.36
C38' C37' H371' 105.57
C37' C38' H381' 109.47
C37' C38' H382' 109.47
C37' C38' H383' 109.47
H381' C38' H382' 109.47
H381' C38' H383' 109.47
H382' C38' H383' 109.47
C40' C39' H391' 109.47
C40' C39' H392' 109.47
C40' C39' H393' 109.47
H391' C39' H392' 109.47
H391' C39' H393' 109.47
H392' C39' H393' 109.47
P4' C40' C39' 113.1(3)
P4' C40' C41' 109.7(3)
P4' C40' H401' 108.25
C39' C40' C41' 113.5(4)
C39' C40' H401' 103.98
C41' C40' H401' 107.85
C40' C41' H411' 109.47
C40' C41' H412' 109.47
C40' C41' H413' 109.47
H411' C41' H412' 109.47
H411' C41' H413' 109.47
H412' C41' H413' 109.47
C43' C42' H421' 109.47
C43' C42' H422' 109.47
C43' C42' H423' 109.47
H421' C42' H422' 109.47
H421' C42' H423' 109.47
H422' C42' H423' 109.47
P4' C43' C42' 110.4(3)
P4' C43' C44' 119.8(3)
P4' C43' H431' 102.5
P4' C43' C44b' 115.2(7)
P4' C43' H431b' 109
C42' C43' C44' 113.4(4)
C42' C43' H431' 110.76
C42' C43' C44b' 119.0(7)
C42' C43' H431b' 103.93
C44' C43' H431' 98.46
C44' C43' C44b' 75.5(7)
C44' C43' H431b' 21.87
H431' C43' C44b' 22.98
H431' C43' H431b' 120.24
C44b' C43' H431b' 97.35
C43' C44' H441' 109.47
C43' C44' H442' 109.47
C43' C44' H443' 109.47
C43' C44' H431b' 30.72
H441' C44' H442' 109.47
H441' C44' H443' 109.47
H441' C44' H431b' 123.2
H442' C44' H443' 109.47
H442' C44' H431b' 78.78
H443' C44' H431b' 120.44
Fe2' C45' O3' 173.2(5)
Fe2' C46' O4' 176.8(5)
C43 H431 C44b 116.83
C43' H431' C44b' 127.79
C43 C44b H431 36.79
C43 C44b H441b 109.47
C43 C44b H442b 109.47
C43 C44b H443b 109.47
H431 C44b H441b 117.97
H431 C44b H442b 128.5
H431 C44b H443b 73.1
H441b C44b H442b 109.47
H441b C44b H443b 109.47
H442b C44b H443b 109.47
C43' C44b' H431' 29.23
C43' C44b' H441b' 109.47
C43' C44b' H442b' 109.47
C43' C44b' H443b' 109.47
H431' C44b' H441b' 85.35
H431' C44b' H442b' 104
H431' C44b' H443b' 135.38
H441b' C44b' H442b' 109.47
H441b' C44b' H443b' 109.47
H442b' C44b' H443b' 109.47
C43 H431b C44 125.19
C43' H431b' C44' 127.4

loop_
_geom_bond_atom_site_label_1
_geom_bond_atom_site_label_2
_geom_bond_distance
Fe1 P1 2.1990(19)
Fe1 P2 2.1962(18)
Fe1 N1 2.049(3)
Fe1 C22 1.798(5)
Fe1 C23 1.692(5)
P1 N2 1.733(4)
P1 C11 1.870(4)
P1 C14 1.823(4)
P2 N3 1.713(4)
P2 C17 1.877(4)
P2 C20 1.841(4)
O1 C22 1.064(7)
O2 C23 1.097(6)
N2 C1 1.368(5)
N2 C6 1.467(5)
N1 C1 1.370(5)
N1 C5 1.370(5)
N3 C5 1.383(5)
N3 C8 1.476(5)
C1 C2 1.380(5)
C2 C3 1.399(6)
C2 H21 0.96
C3 C4 1.372(6)
C3 H31 0.96
C4 C5 1.403(5)
C4 H41 0.96
C6 C7 1.549(6)
C6 H61 0.96
C6 H62 0.96
C7 H71 0.96
C7 H72 0.96
C7 H73 0.96
C8 C9 1.534(7)
C8 H81 0.96
C8 H82 0.96
C9 H91 0.96
C9 H92 0.96
C9 H93 0.96
C10 C11 1.491(5)
C10 H101 0.96
C10 H102 0.96
C10 H103 0.96
C11 H111 0.96
C12 H121 0.96
C12 H122 0.96
C12 H123 0.96
C13 C14 1.505(6)
C13 H131 0.96
C13 H132 0.96
C13 H133 0.96
C14 H141 0.96
C15 H151 0.96
C15 H152 0.96
C15 H153 0.96
C16 C17 1.553(6)
C16 H161 0.96
C16 H162 0.96
C16 H163 0.96
C17 C18 1.557(6)
C17 H171 0.96
C18 H181 0.96
C18 H182 0.96
C18 H183 0.96
C19 C20 1.538(6)
C19 H191 0.96
C19 H192 0.96
C19 H193 0.96
C20 C21 1.531(7)
C20 H201 0.96
C21 H211 0.96
C21 H212 0.96
C21 H213 0.96
Fe2 P3 2.1772(14)
Fe2 P4 2.1793(14)
Fe2 N4 2.091(4)
Fe2 C45 1.781(6)
Fe2 C46 1.721(6)
P3 N5 1.749(4)
P3 C34 1.870(4)
P3 C37 1.843(5)
P4 N6 1.740(4)
P4 C40 1.862(5)
P4 C43 1.842(4)
O3 C45 1.136(8)
O4 C46 1.163(8)
N5 C24 1.365(5)
N5 C29 1.470(5)
N4 C24 1.331(5)
N4 C28 1.336(5)
N6 C28 1.374(6)
N6 C31 1.476(6)
C24 C25 1.410(6)
C25 C26 1.379(6)
C25 H251 0.96
C26 C27 1.366(6)
C26 H261 0.96
C27 C28 1.411(6)
C27 H271 0.96
C29 C30 1.517(7)
C29 H291 0.96
C29 H292 0.96
C30 H301 0.96
C30 H302 0.96
C30 H303 0.96
C31 C32 1.541(8)
C31 H311 0.96
C31 H313 0.96
C32 H321 0.96
C32 H322 0.96
C32 H323 0.96
C33 C34 1.533(6)
C33 H331 0.96
C33 H332 0.96
C33 H333 0.96
C34 C35 1.572(6)
C34 H341 0.96
C35 H351 0.96
C35 H352 0.96
C35 H353 0.96
C36 H361 0.96
C36 H362 0.96
C36 H363 0.96
C37 C38 1.480(7)
C37 H371 0.96
C38 H381 0.96
C38 H382 0.96
C38 H383 0.96
C39 C40 1.555(7)
C39 H391 0.96
C39 H392 0.96
C39 H393 0.96
C40 C41 1.540(6)
C40 H401 0.96
C41 H411 0.96
C41 H412 0.96
C41 H413 0.96
C42 C43 1.568(7)
C42 H421 0.96
C42 H422 0.96
C42 H423 0.96
C43 C44 1.490(7)
C43 H431 0.96
C43 C44b 1.430(12)
C43 H431b 0.96
C44 H441 0.96
C44 H442 0.96
C44 H443 0.96
C44 H431b 0.7135
Fe1' P1' 2.1801(17)
Fe1' P2' 2.1922(17)
Fe1' N1' 2.050(3)
Fe1' C22' 1.833(5)
Fe1' C23' 1.706(5)
P1' N2' 1.733(4)
P1' C11' 1.858(4)
P1' C14' 1.865(4)
P2' N3' 1.733(4)
P2' C17' 1.857(4)
P2' C20' 1.870(4)
O1' C22' 1.071(5)
O2' C23' 1.106(6)
N2' C1' 1.378(5)
N2' C6' 1.465(5)
N1' C1' 1.369(5)
N1' C5' 1.364(5)
N3' C5' 1.365(5)
N3' C8' 1.477(5)
C1' C2' 1.396(5)
C2' C3' 1.377(6)
C2' H21' 0.96
C3' C4' 1.384(6)
C3' H31' 0.96
C4' C5' 1.412(5)
C4' H41' 0.96
C6' C7' 1.524(6)
C6' H61' 0.96
C6' H62' 0.96
C7' H71' 0.96
C7' H72' 0.96
C7' H73' 0.96
C8' C9' 1.540(7)
C8' H81' 0.96
C8' H82' 0.96
C9' H91' 0.96
C9' H92' 0.96
C9' H93' 0.96
C10' C11' 1.541(5)
C10' H101' 0.96
C10' H102' 0.96
C10' H103' 0.96
C11' C12' 1.512(7)
C11' H111' 0.96
C12' H121' 0.96
C12' H122' 0.96
C12' H123' 0.96
C13' C14' 1.547(7)
C13' H131' 0.96
C13' H132' 0.96
C13' H133' 0.96
C14' C15' 1.492(6)
C14' H141' 0.96
C15' H151' 0.96
C15' H152' 0.96
C15' H153' 0.96
C16' C17' 1.511(6)
C16' H161' 0.96
C16' H162' 0.96
C16' H163' 0.96
C17' C18' 1.531(6)
C17' H171' 0.96
C18' H181' 0.96
C18' H182' 0.96
C18' H183' 0.96
C19' C20' 1.522(6)
C19' H191' 0.96
C19' H192' 0.96
C19' H193' 0.96
C20' C21' 1.553(7)
C20' H201' 0.96
C21' H211' 0.96
C21' H212' 0.96
C21' H213' 0.96
Fe2' P3' 2.1701(12)
Fe2' P4' 2.1728(13)
Fe2' N4' 1.970(4)
Fe2' C45' 1.752(6)
Fe2' C46' 1.743(6)
P3' N5' 1.701(4)
P3' C34' 1.855(4)
P3' C37' 1.870(5)
P4' N6' 1.696(4)
P4' C40' 1.853(5)
P4' C43' 1.863(4)
O3' C45' 1.166(7)
O4' C46' 1.167(8)
N5' C24' 1.386(5)
N5' C29' 1.478(5)
N4' C24' 1.396(5)
N4' C28' 1.387(5)
N6' C28' 1.404(6)
N6' C31' 1.477(6)
C24' C25' 1.379(6)
C25' C26' 1.397(6)
C25' H251' 0.96
C26' C27' 1.385(6)
C26' H261' 0.96
C27' C28' 1.381(6)
C27' H271' 0.96
C29' C30' 1.514(7)
C29' H291' 0.96
C29' H292' 0.96
C30' H301' 0.96
C30' H302' 0.96
C30' H303' 0.96
C31' C32' 1.526(8)
C31' H311' 0.96
C31' H313' 0.96
C32' H321' 0.96
C32' H322' 0.96
C32' H323' 0.96
C33' C34' 1.494(7)
C33' H331' 0.96
C33' H332' 0.96
C33' H333' 0.96
C34' C35' 1.541(6)
C34' H341' 0.96
C35' H351' 0.96
C35' H352' 0.96
C35' H353' 0.96
C36' C37' 1.469(7)
C36' H361' 0.96
C36' H362' 0.96
C36' H363' 0.96
C37' C38' 1.558(7)
C37' H371' 0.96
C38' H381' 0.96
C38' H382' 0.96
C38' H383' 0.96
C39' C40' 1.491(7)
C39' H391' 0.96
C39' H392' 0.96
C39' H393' 0.96
C40' C41' 1.516(6)
C40' H401' 0.96
C41' H411' 0.96
C41' H412' 0.96
C41' H413' 0.96
C42' C43' 1.476(7)
C42' H421' 0.96
C42' H422' 0.96
C42' H423' 0.96
C43' C44' 1.493(6)
C43' H431' 0.96
C43' C44b' 1.554(17)
C43' H431b' 0.96
C44' H441' 0.96
C44' H442' 0.96
C44' H443' 0.96
C44' H431b' 0.7001
H431 C44b 0.7121
H431' C44b' 0.7675
C44b H441b 0.96
C44b H442b 0.96
C44b H443b 0.96
C44b' H441b' 0.96
C44b' H442b' 0.96
C44b' H443b' 0.96

loop_
_geom_hbond_atom_site_label_D
_geom_hbond_atom_site_label_H
_geom_hbond_atom_site_label_A
_geom_hbond_distance_DH
_geom_hbond_distance_HA
_geom_hbond_distance_DA
_geom_hbond_angle_DHA
C15 H151 C12 0.96 2.46 3.245(7) 139.30
C35 H353 O3 0.96 2.49 3.362(6) 151.59
C41 H411 C44b 0.96 2.49 3.267(12) 137.55
C43 H431 C44b 0.96 0.71 1.430(12) 116.83
C44b H431 P4 0.71 2.23 2.868(11) 149.59
C44b H431 C42 0.71 2.15 2.522(12) 114.06
C44b H431 C43 0.71 0.96 1.430(12) 116.83
C41' H411' C44b' 0.96 2.33 3.158(18) 143.58
C43' H431' C44b' 0.96 0.77 1.554(17) 127.79
C44b' H431' P4' 0.77 2.27 2.890(17) 138.06
C44b' H431' C42' 0.77 2.03 2.611(17) 133.05
C44b' H431' C43' 0.77 0.96 1.554(17) 127.79
C44b' H442b' C41' 0.96 2.30 3.158(18) 148.03
C43 H431b C44 0.96 0.71 1.490(7) 125.19
C44 H431b P4 0.71 2.24 2.913(7) 156.71
C44 H431b C42 0.71 2.12 2.519(8) 115.97
C44 H431b C43 0.71 0.96 1.490(7) 125.19
C43' H431b' C44' 0.96 0.70 1.493(6) 127.40
C44' H431b' P4' 0.70 2.36 2.909(5) 137.02
C44' H431b' C42' 0.70 1.95 2.482(7) 133.84
C44' H431b' C43' 0.70 0.96 1.493(6) 127.40
